data_2210017
loop_
_publ_author_name
'Muhammad Zareef'
'Rashid Iqbal'
'Ghulam Qadeer'
'Muhammad Arfan'
'Lu Xiaoming'

_publ_section_title
;
 3,4,5-Trimethoxybenzohydrazide hemihydrate
;
_journal_coeditor_code WN2046
_journal_issue 8
_journal_name_full 'Acta Crystallographica Section E'
_journal_page_first o3259
_journal_page_last o3261
_journal_paper_doi 10.1107/S1600536806025633
_journal_volume 62
_journal_year 2006
_chemical_formula_iupac 'C10 H14 N2 O4, 0.5H2 O'
_chemical_formula_moiety 'C10 H14 N2 O4, 0.5H2 O'
_chemical_formula_sum 'C10 H15 N2 O4.5'
_chemical_formula_weight 235.24
_chemical_melting_point 155(1)
_chemical_name_common
;
trimethoxyhydrazide
;
_chemical_name_systematic
;
3,4,5-trimethoxybenzohydrazide hemihydrate
;
_space_group_IT_number 15
_symmetry_cell_setting monoclinic
_symmetry_space_group_name_Hall '-C 2yc'
_symmetry_space_group_name_H-M 'C 1 2/c 1'
_atom_sites_solution_hydrogens geom
_atom_sites_solution_primary direct
_atom_sites_solution_secondary difmap
_cell_angle_alpha 90.00
_cell_angle_beta 93.074(16)
_cell_angle_gamma 90.00
_cell_formula_units_Z 8
_cell_length_a 33.253(6)
_cell_length_b 4.8362(8)
_cell_length_c 14.227(3)
_cell_measurement_reflns_used 852
_cell_measurement_temperature 273(2)
_cell_measurement_theta_max 23.34
_cell_measurement_theta_min 3.00
_cell_volume 2284.7(7)
_computing_cell_refinement 'SAINT (Bruker, 1999)'
_computing_data_collection 'SMART (Bruker, 1998)'
_computing_data_reduction SAINT
_computing_molecular_graphics 'SHELXTL (Bruker, 1999)'
_computing_publication_material SHELXTL
_computing_structure_refinement 'SHELXL97 (Sheldrick, 1997)'
_computing_structure_solution 'SHELXS97 (Sheldrick, 1997)'
_diffrn_ambient_temperature 273(2)
_diffrn_measured_fraction_theta_full 0.995
_diffrn_measured_fraction_theta_max 0.995
_diffrn_measurement_device_type 'Bruker SMART CCD area-detector'
_diffrn_measurement_method '\f and \w'
_diffrn_radiation_monochromator graphite
_diffrn_radiation_source 'fine-focus sealed tube'
_diffrn_radiation_type MoK\a
_diffrn_radiation_wavelength 0.71073
_diffrn_reflns_av_R_equivalents 0.0617
_diffrn_reflns_av_sigmaI/netI 0.0904
_diffrn_reflns_limit_h_max 43
_diffrn_reflns_limit_h_min -44
_diffrn_reflns_limit_k_max 6
_diffrn_reflns_limit_k_min -6
_diffrn_reflns_limit_l_max 18
_diffrn_reflns_limit_l_min -19
_diffrn_reflns_number 12158
_diffrn_reflns_theta_full 28.34
_diffrn_reflns_theta_max 28.34
_diffrn_reflns_theta_min 1.23
_diffrn_standards_decay_% 0
_diffrn_standards_number 0
_exptl_absorpt_coefficient_mu 0.108
_exptl_absorpt_correction_type none
_exptl_crystal_colour colorless
_exptl_crystal_density_diffrn 1.368
_exptl_crystal_density_method 'not measured'
_exptl_crystal_description Needle
_exptl_crystal_F_000 1000
_exptl_crystal_size_max 0.25
_exptl_crystal_size_mid 0.15
_exptl_crystal_size_min 0.13
_refine_diff_density_max 0.157
_refine_diff_density_min -0.196
_refine_ls_extinction_method none
_refine_ls_goodness_of_fit_ref 0.955
_refine_ls_hydrogen_treatment mixed
_refine_ls_matrix_type full
_refine_ls_number_parameters 169
_refine_ls_number_reflns 2843
_refine_ls_number_restraints 2
_refine_ls_restrained_S_all 0.955
_refine_ls_R_factor_all 0.1431
_refine_ls_R_factor_gt 0.0477
_refine_ls_shift/su_max 0.000
_refine_ls_shift/su_mean 0.000
_refine_ls_structure_factor_coef Fsqd
_refine_ls_weighting_details 'calc w=1/[\s^2^(Fo^2^)+(0.0544P)^2^+0.0583P] where P=(Fo^2^+2Fc^2^)/3'
_refine_ls_weighting_scheme calc
_refine_ls_wR_factor_gt 0.1048
_refine_ls_wR_factor_ref 0.1342
_reflns_number_gt 1054
_reflns_number_total 2843
_reflns_threshold_expression I>2\s(I)
_cod_data_source_file wn2046.cif
_cod_data_source_block I
_cod_depositor_comments
;
The following automatic conversions were performed:
'_symmetry_cell_setting' value 'Monoclinic' changed to 'monoclinic'
according to '/home/saulius/struct/CIF-dictionaries/cif_core.dic'
dictionary named 'cif_core.dic' version 2.4.1 from 2010-06-29.

Automatic conversion script
Id: cif_fix_enum 1527 2010-12-29 10:47:43Z saulius 

The following automatic conversions were performed:

'_symmetry_cell_setting' value 'Monoclinic' changed to 'monoclinic'
according to /home/saulius/struct/CIF-dictionaries/cif_core.dic
dictionary named 'cif_core.dic' version 2.4.1 from 2010-06-29.

Automatic conversion script
Id: cif_fix_values 1715 2011-07-08 13:25:40Z adriana 
;
_cod_original_sg_symbol_H-M 'C 2/c'
_cod_database_code 2210017
_cod_database_fobs_code 2210017

loop_
_symmetry_equiv_pos_as_xyz
'x, y, z'
'-x, y, -z+1/2'
'x+1/2, y+1/2, z'
'-x+1/2, y+1/2, -z+1/2'
'-x, -y, -z'
'x, -y, z-1/2'
'-x+1/2, -y+1/2, -z'
'x+1/2, -y+1/2, z-1/2'

loop_
_atom_site_type_symbol
_atom_site_label
_atom_site_fract_x
_atom_site_fract_y
_atom_site_fract_z
_atom_site_U_iso_or_equiv
_atom_site_adp_type
_atom_site_calc_flag
_atom_site_refinement_flags
_atom_site_occupancy
O O1 0.30038(4) -0.1555(4) -0.00081(10) 0.0529(5) Uani d . 1
O O2 0.29721(4) 0.1143(3) -0.16348(10) 0.0505(5) Uani d . 1
O O3 0.35975(5) 0.4109(4) -0.21788(11) 0.0650(6) Uani d . 1
O O4 0.44511(5) -0.0562(4) 0.13077(13) 0.0730(6) Uani d . 1
O O5 0.5000 0.6879(6) 0.2500 0.0873(10) Uani d SD 1
H H51 0.5175(6) 0.786(4) 0.277(2) 0.144(16) Uiso d D 1
N N1 0.47097(6) 0.2765(5) 0.04434(15) 0.0535(6) Uani d . 1
H H1 0.4654(8) 0.408(7) 0.000(2) 0.095(11) Uiso d . 1
N N2 0.50895(7) 0.2817(6) 0.09404(18) 0.0566(7) Uani d . 1
H H2A 0.5053(8) 0.340(6) 0.1448(19) 0.069(11) Uiso d . 1
H H2B 0.5211(10) 0.096(8) 0.095(2) 0.126(14) Uiso d . 1
C C1 0.33211(6) 0.1243(5) -0.10716(14) 0.0416(6) Uani d . 1
C C2 0.33484(6) -0.0254(5) -0.02346(15) 0.0419(6) Uani d . 1
C C3 0.37045(6) -0.0323(5) 0.03069(15) 0.0425(6) Uani d . 1
H H3 0.3724 -0.1363 0.0857 0.051 Uiso calc R 1
C C4 0.40354(6) 0.1172(5) 0.00268(15) 0.0404(6) Uani d . 1
C C5 0.40091(6) 0.2709(5) -0.07990(16) 0.0485(7) Uani d . 1
H H5 0.4229 0.3723 -0.0982 0.058 Uiso calc R 1
C C6 0.36520(7) 0.2719(5) -0.13483(15) 0.0475(6) Uani d . 1
C C7 0.39057(7) 0.5909(6) -0.24522(17) 0.0672(8) Uani d . 1
H H7A 0.3968 0.7214 -0.1957 0.101 Uiso calc R 1
H H7B 0.3816 0.6881 -0.3014 0.101 Uiso calc R 1
H H7C 0.4142 0.4853 -0.2571 0.101 Uiso calc R 1
C C8 0.27250(7) 0.3541(6) -0.15797(18) 0.0633(8) Uani d . 1
H H8A 0.2629 0.3691 -0.0957 0.095 Uiso calc R 1
H H8B 0.2500 0.3393 -0.2029 0.095 Uiso calc R 1
H H8C 0.2880 0.5154 -0.1716 0.095 Uiso calc R 1
C C9 0.30154(7) -0.3173(6) 0.08298(16) 0.0612(8) Uani d . 1
H H9A 0.3204 -0.4660 0.0776 0.092 Uiso calc R 1
H H9B 0.2753 -0.3918 0.0920 0.092 Uiso calc R 1
H H9C 0.3097 -0.2033 0.1358 0.092 Uiso calc R 1
C C10 0.44121(7) 0.1051(6) 0.06488(16) 0.0451(6) Uani d . 1

loop_
_atom_site_aniso_label
_atom_site_aniso_U_11
_atom_site_aniso_U_22
_atom_site_aniso_U_33
_atom_site_aniso_U_12
_atom_site_aniso_U_13
_atom_site_aniso_U_23
O1 0.0411(9) 0.0665(13) 0.0500(10) -0.0125(8) -0.0084(7) 0.0100(9)
O2 0.0493(10) 0.0493(11) 0.0505(9) -0.0015(8) -0.0182(7) -0.0025(8)
O3 0.0624(11) 0.0819(15) 0.0490(10) -0.0180(10) -0.0125(8) 0.0231(10)
O4 0.0518(11) 0.0912(16) 0.0732(13) -0.0150(10) -0.0228(9) 0.0371(11)
O5 0.103(2) 0.059(2) 0.094(2) 0.000 -0.053(2) 0.000
N1 0.0433(12) 0.0601(16) 0.0550(13) -0.0092(11) -0.0171(10) 0.0090(12)
N2 0.0446(13) 0.073(2) 0.0507(16) -0.0073(12) -0.0109(11) -0.0006(14)
C1 0.0445(14) 0.0426(15) 0.0365(13) -0.0019(12) -0.0091(10) -0.0024(11)
C2 0.0343(13) 0.0469(16) 0.0439(14) -0.0036(11) -0.0043(10) -0.0044(12)
C3 0.0434(14) 0.0440(16) 0.0395(13) -0.0040(12) -0.0028(10) 0.0047(11)
C4 0.0399(13) 0.0409(15) 0.0397(13) 0.0014(11) -0.0052(10) -0.0005(11)
C5 0.0449(14) 0.0539(18) 0.0463(14) -0.0070(12) -0.0004(11) 0.0068(12)
C6 0.0532(16) 0.0519(17) 0.0363(13) -0.0017(13) -0.0066(11) 0.0064(12)
C7 0.0721(19) 0.072(2) 0.0573(17) -0.0066(16) -0.0023(14) 0.0219(15)
C8 0.0589(17) 0.059(2) 0.0695(18) 0.0058(15) -0.0178(13) -0.0024(15)
C9 0.0535(16) 0.070(2) 0.0596(17) -0.0118(14) -0.0031(13) 0.0165(15)
C10 0.0414(14) 0.0494(17) 0.0437(14) 0.0008(13) -0.0036(11) 0.0006(13)

loop_
_atom_type_symbol
_atom_type_description
_atom_type_scat_dispersion_real
_atom_type_scat_dispersion_imag
_atom_type_scat_source
C C 0.0033 0.0016 'International Tables Vol C Tables 4.2.6.8 and 6.1.1.4'
H H 0.0000 0.0000 'International Tables Vol C Tables 4.2.6.8 and 6.1.1.4'
N N 0.0061 0.0033 'International Tables Vol C Tables 4.2.6.8 and 6.1.1.4'
O O 0.0106 0.0060 'International Tables Vol C Tables 4.2.6.8 and 6.1.1.4'

loop_
_geom_angle_atom_site_label_1
_geom_angle_atom_site_label_2
_geom_angle_atom_site_label_3
_geom_angle
C2 O1 C9 117.81(16)
C1 O2 C8 114.20(17)
C6 O3 C7 118.50(18)
C10 N1 N2 123.7(2)
C10 N1 H1 117.5(17)
N2 N1 H1 118.6(18)
N1 N2 H2A 107(2)
N1 N2 H2B 110(2)
H2A N2 H2B 114(3)
O2 C1 C6 120.7(2)
O2 C1 C2 119.6(2)
C6 C1 C2 119.62(19)
O1 C2 C3 124.4(2)
O1 C2 C1 115.20(18)
C3 C2 C1 120.3(2)
C2 C3 C4 119.7(2)
C2 C3 H3 120.1
C4 C3 H3 120.1
C5 C4 C3 120.33(19)
C5 C4 C10 122.3(2)
C3 C4 C10 117.4(2)
C6 C5 C4 119.5(2)
C6 C5 H5 120.3
C4 C5 H5 120.3
O3 C6 C5 124.1(2)
O3 C6 C1 115.43(19)
C5 C6 C1 120.5(2)
O3 C7 H7A 109.5
O3 C7 H7B 109.5
H7A C7 H7B 109.5
O3 C7 H7C 109.5
H7A C7 H7C 109.5
H7B C7 H7C 109.5
O2 C8 H8A 109.5
O2 C8 H8B 109.5
H8A C8 H8B 109.5
O2 C8 H8C 109.5
H8A C8 H8C 109.5
H8B C8 H8C 109.5
O1 C9 H9A 109.5
O1 C9 H9B 109.5
H9A C9 H9B 109.5
O1 C9 H9C 109.5
H9A C9 H9C 109.5
H9B C9 H9C 109.5
O4 C10 N1 121.0(2)
O4 C10 C4 122.0(2)
N1 C10 C4 116.9(2)

loop_
_geom_bond_atom_site_label_1
_geom_bond_atom_site_label_2
_geom_bond_distance
O1 C2 1.361(2)
O1 C9 1.425(3)
O2 C1 1.375(2)
O2 C8 1.426(3)
O3 C6 1.363(3)
O3 C7 1.415(3)
O4 C10 1.221(3)
O5 H51 0.826(10)
N1 C10 1.335(3)
N1 N2 1.414(3)
N1 H1 0.91(3)
N2 H2A 0.79(3)
N2 H2B 0.98(4)
C1 C6 1.386(3)
C1 C2 1.393(3)
C2 C3 1.378(3)
C3 C4 1.393(3)
C3 H3 0.9300
C4 C5 1.389(3)
C4 C10 1.496(3)
C5 C6 1.386(3)
C5 H5 0.9300
C7 H7A 0.9600
C7 H7B 0.9600
C7 H7C 0.9600
C8 H8A 0.9600
C8 H8B 0.9600
C8 H8C 0.9600
C9 H9A 0.9600
C9 H9B 0.9600
C9 H9C 0.9600

loop_
_geom_hbond_atom_site_label_D
_geom_hbond_atom_site_label_H
_geom_hbond_atom_site_label_A
_geom_hbond_site_symmetry_A
_geom_hbond_distance_DH
_geom_hbond_distance_HA
_geom_hbond_distance_DA
_geom_hbond_angle_DHA
N2 H2A O5 . 0.79(3) 2.27(3) 2.991(3) 153(3)
C8 H8C O3 . 0.96 2.57 3.080(3) 114
O5 H51 O4 2_665 0.826(10) 1.92(2) 2.722(2) 163.1(6)
N1 H1 N2 5_665 0.91(3) 2.21(3) 3.004(4) 145.4(5)

loop_
_cod_related_entry_id
_cod_related_entry_database
_cod_related_entry_code
1 ChemSpider 21127639
